data_7159717
loop_
_publ_author_name
'Hussain, Akram'
'Sravanthi, Revoju'
'Katta, Sunitha'
'Ramachary, Dhevalapally B.'

_publ_section_title
;
 Two-step, high-yielding total synthesis of antibiotic pyrones.
;
_journal_issue 3
_journal_name_full 'Organic &amp; biomolecular chemistry'
_journal_page_first 554
_journal_page_last 560
_journal_paper_doi 10.1039/d3ob01923c
_journal_volume 22
_journal_year 2024
_chemical_formula_moiety 'C11 H16 O3'
_chemical_formula_sum 'C11 H16 O3'
_chemical_formula_weight 196.24
_space_group_crystal_system orthorhombic
_space_group_IT_number 60
_space_group_name_Hall '-P 2n 2ab'
_space_group_name_H-M_alt 'P b c n'
_atom_sites_solution_hydrogens geom
_atom_sites_solution_primary dual
_audit_creation_date 2023-07-27
_audit_creation_method
;
Olex2 1.3-ac4
(compiled 2018.12.18 svn.r3554 for Rigaku Oxford Diffraction, GUI svn.r1)
;
_audit_update_record
;
2023-09-04 deposited with the CCDC.	2023-12-14 downloaded from the CCDC.
;
_cell_angle_alpha 90
_cell_angle_beta 90
_cell_angle_gamma 90
_cell_formula_units_Z 8
_cell_length_a 13.5552(4)
_cell_length_b 7.1623(3)
_cell_length_c 23.1013(8)
_cell_measurement_reflns_used 6335
_cell_measurement_temperature 298.98
_cell_measurement_theta_max 22.8100
_cell_measurement_theta_min 2.3090
_cell_volume 2242.82(14)
_computing_cell_refinement 'CrysAlisPro 1.171.40.35a (Rigaku OD, 2018)'
_computing_data_collection 'CrysAlisPro 1.171.40.35a (Rigaku OD, 2018)'
_computing_data_reduction 'CrysAlisPro 1.171.40.35a (Rigaku OD, 2018)'
_computing_molecular_graphics 'Olex2 (Dolomanov et al., 2009)'
_computing_publication_material 'Olex2 (Dolomanov et al., 2009)'
_computing_structure_refinement 'ShelXL (Sheldrick, 2015)'
_computing_structure_solution 'ShelXT (Sheldrick, 2015)'
_diffrn_ambient_environment air
_diffrn_ambient_temperature 298.98
_diffrn_detector 'CCD plate'
_diffrn_detector_area_resol_mean 10.0000
_diffrn_detector_type HyPix3000
_diffrn_measured_fraction_theta_full 0.999
_diffrn_measured_fraction_theta_max 0.999
_diffrn_measurement_details
;
List of Runs (angles in degrees, time in seconds):

  # Type    Start    End  Width  t~exp~   \w     \q     \k     \f   Frames
#--------------------------------------------------------------------------
  1  \w    -10.00  90.00   0.50    3.00    --   16.22  30.00  30.00  200
  2  \w      1.00  63.00   0.50    3.00    --   16.22-113.00 138.00  124
  3  \w     10.00  71.00   0.50    3.00    --   16.22-125.00  90.00  122
  4  \w    -37.00  21.00   0.50    3.00    --  -15.60 -94.00   0.00  116
  5  \w    -37.00  53.00   0.50    3.00    --   16.22 -94.00   0.00  180
  6  \w    -41.00  58.00   0.50    3.00    --  -15.60  30.00 -90.00  198
  7  \w     -8.00  86.00   0.50    3.00    --   16.22  45.00-120.00  188
  8  \w    -37.00  21.00   0.50    3.00    --  -15.60 -94.00-180.00  116
  9  \w    -37.00  21.00   0.50    3.00    --  -15.60 -94.00 -90.00  116
 10  \w    -40.00  55.00   0.50    3.00    --  -15.60  45.00-180.00  190
 11  \w    -63.00  -1.00   0.50    3.00    --  -15.60 113.00-130.00  124
 12  \w    -11.00  86.00   0.50    3.00    --   16.22  61.00  60.00  194
 13  \w    -40.00  55.00   0.50    3.00    --  -15.60  45.00  90.00  190
 14  \w    -37.00  21.00   0.50    3.00    --  -15.60 -94.00  90.00  116
 15  \w    -57.00  41.00   0.50    3.00    --   16.22 -30.00  60.00  196
 16  \w    -70.00 -10.00   0.50    3.00    --  -15.60 125.00 150.00  120
 17  \w    -87.00  50.50   0.50    3.00    --  -15.60  15.00  60.00  275
;
_diffrn_measurement_device 'four-circle diffractometer'
_diffrn_measurement_device_type 'XtaLAB Synergy, Single source at offset/far, HyPix3000'
_diffrn_measurement_method '\w scans'
_diffrn_orient_matrix_type 'CrysAlisPro convention (1999,Acta A55,543-557)'
_diffrn_orient_matrix_UB_11 -0.0016301000
_diffrn_orient_matrix_UB_12 -0.0227761000
_diffrn_orient_matrix_UB_13 0.0298694000
_diffrn_orient_matrix_UB_21 0.0513991000
_diffrn_orient_matrix_UB_22 0.0172216000
_diffrn_orient_matrix_UB_23 0.0022232000
_diffrn_orient_matrix_UB_31 -0.0097132000
_diffrn_orient_matrix_UB_32 0.0948055000
_diffrn_orient_matrix_UB_33 0.0067619000
_diffrn_radiation_monochromator mirror
_diffrn_radiation_probe x-ray
_diffrn_radiation_type MoK\a
_diffrn_radiation_wavelength 0.71073
_diffrn_reflns_av_R_equivalents 0.0904
_diffrn_reflns_av_unetI/netI 0.0432
_diffrn_reflns_Laue_measured_fraction_full 0.999
_diffrn_reflns_Laue_measured_fraction_max 0.999
_diffrn_reflns_limit_h_max 16
_diffrn_reflns_limit_h_min -16
_diffrn_reflns_limit_k_max 8
_diffrn_reflns_limit_k_min -8
_diffrn_reflns_limit_l_max 27
_diffrn_reflns_limit_l_min -27
_diffrn_reflns_number 34682
_diffrn_reflns_point_group_measured_fraction_full 0.999
_diffrn_reflns_point_group_measured_fraction_max 0.999
_diffrn_reflns_theta_full 25.024
_diffrn_reflns_theta_max 25.024
_diffrn_reflns_theta_min 2.317
_diffrn_source 'micro-focus sealed X-ray tube'
_diffrn_source_type 'PhotonJet (Mo) X-ray Source'
_exptl_absorpt_coefficient_mu 0.083
_exptl_absorpt_correction_T_max 1.00000
_exptl_absorpt_correction_T_min 0.55306
_exptl_absorpt_correction_type multi-scan
_exptl_absorpt_process_details
;
CrysAlisPro 1.171.40.35a (Rigaku Oxford Diffraction, 2018)
Empirical absorption correction using spherical harmonics,
 implemented in SCALE3 ABSPACK scaling algorithm.
;
_exptl_crystal_colour 'clear whiteish white'
_exptl_crystal_colour_lustre clear
_exptl_crystal_colour_modifier whiteish
_exptl_crystal_colour_primary white
_exptl_crystal_density_diffrn 1.162
_exptl_crystal_description plate
_exptl_crystal_F_000 848
_exptl_crystal_size_max 0.15
_exptl_crystal_size_mid 0.14
_exptl_crystal_size_min 0.11
_refine_diff_density_max 0.181
_refine_diff_density_min -0.255
_refine_diff_density_rms 0.049
_refine_ls_extinction_method none
_refine_ls_goodness_of_fit_ref 1.151
_refine_ls_hydrogen_treatment constr
_refine_ls_matrix_type full
_refine_ls_number_parameters 131
_refine_ls_number_reflns 1989
_refine_ls_number_restraints 0
_refine_ls_restrained_S_all 1.151
_refine_ls_R_factor_all 0.1525
_refine_ls_R_factor_gt 0.0542
_refine_ls_shift/su_max 0.000
_refine_ls_shift/su_mean 0.000
_refine_ls_structure_factor_coef Fsqd
_refine_ls_weighting_details 'w=1/[\s^2^(Fo^2^)+(0.0499P)^2^+2.6121P] where P=(Fo^2^+2Fc^2^)/3'
_refine_ls_weighting_scheme calc
_refine_ls_wR_factor_gt 0.1149
_refine_ls_wR_factor_ref 0.2085
_reflns_Friedel_coverage 0.000
_reflns_number_gt 932
_reflns_number_total 1989
_reflns_threshold_expression 'I > 2\s(I)'
_cod_data_source_file d3ob01923c4.cif
_cod_data_source_block dbr71
_cod_depositor_comments 'Adding full bibliography for 7159717--7159719.cif.'
_cod_database_code 7159717
_shelx_shelxl_version_number 2018/3
_chemical_oxdiff_formula 'C H O'
_shelx_space_group_comment
;
The symmetry employed for this shelxl refinement is uniquely defined
by the following loop, which should always be used as a source of
symmetry information in preference to the above space-group names.
They are only intended as comments.
;
_shelx_estimated_absorpt_t_max 0.991
_shelx_estimated_absorpt_t_min 0.988
_reflns_odcompleteness_completeness 99.85
_reflns_odcompleteness_iscentric 1
_reflns_odcompleteness_theta 26.32
_olex2_refinement_description
;
1. Fixed Uiso
 At 1.2 times of:
  All C(H) groups, All C(H,H) groups
 At 1.5 times of:
  All C(H,H,H) groups, All O(H) groups
2.a Ternary CH refined with riding coordinates:
 C9(H9)
2.b Secondary CH2 refined with riding coordinates:
 C6(H6A,H6B), C8(H8A,H8B)
2.c Aromatic/amide H refined with riding coordinates:
 C2(H2)
2.d Idealised Me refined as rotating group:
 C10(H10A,H10B,H10C), C7(H7A,H7B,H7C), C11(H11A,H11B,H11C)
2.e Idealised tetrahedral OH refined as rotating group:
 O3(H3)
;
_olex2_submission_special_instructions 'No special instructions were received'
_oxdiff_exptl_absorpt_empirical_details
;
Empirical correction (ABSPACK) includes:
- Absorption correction using spherical harmonics
- Frame scaling
;
_oxdiff_exptl_absorpt_empirical_full_max 1.381
_oxdiff_exptl_absorpt_empirical_full_min 0.605

loop_
_space_group_symop_operation_xyz
'x, y, z'
'-x+1/2, -y+1/2, z+1/2'
'-x, y, -z+1/2'
'x+1/2, -y+1/2, -z'
'-x, -y, -z'
'x-1/2, y-1/2, -z-1/2'
'x, -y, z-1/2'
'-x-1/2, y-1/2, z'

loop_
_atom_site_label
_atom_site_type_symbol
_atom_site_fract_x
_atom_site_fract_y
_atom_site_fract_z
_atom_site_U_iso_or_equiv
_atom_site_adp_type
_atom_site_occupancy
_atom_site_site_symmetry_order
_atom_site_calc_flag
_atom_site_refinement_flags_posn
_atom_site_refinement_flags_adp
_atom_site_refinement_flags_occupancy
_atom_site_disorder_assembly
_atom_site_disorder_group
O1 O 0.70000(19) 0.2975(4) 0.44636(12) 0.0634(9) Uani 1 1 d . . . . .
O3 O 0.4564(2) 0.1989(5) 0.54496(12) 0.0656(9) Uani 1 1 d . . . . .
H3 H 0.407051 0.226595 0.526280 0.098 Uiso 1 1 calc GR . . . .
O2 O 0.79840(19) 0.1964(5) 0.51493(13) 0.0763(10) Uani 1 1 d . . . . .
C3 C 0.5373(3) 0.2323(5) 0.51297(17) 0.0525(10) Uani 1 1 d . . . . .
C4 C 0.6275(3) 0.1887(6) 0.53534(18) 0.0538(11) Uani 1 1 d . . . . .
C2 C 0.5287(3) 0.3097(6) 0.45672(17) 0.0562(11) Uani 1 1 d . . . . .
H2 H 0.466890 0.340020 0.441962 0.067 Uiso 1 1 calc R . . . .
C5 C 0.7115(3) 0.2251(6) 0.5013(2) 0.0605(12) Uani 1 1 d . . . . .
C1 C 0.6089(3) 0.3388(6) 0.42526(19) 0.0619(12) Uani 1 1 d . . . . .
C6 C 0.6401(3) 0.1039(7) 0.5941(2) 0.0742(14) Uani 1 1 d . . . . .
H6A H 0.589680 0.009326 0.599432 0.089 Uiso 1 1 calc R . . . .
H6B H 0.703645 0.041996 0.595543 0.089 Uiso 1 1 calc R . . . .
C8 C 0.6131(3) 0.4150(7) 0.3653(2) 0.0787(15) Uani 1 1 d . . . . .
H8A H 0.653811 0.526315 0.365509 0.094 Uiso 1 1 calc R . . . .
H8B H 0.547063 0.451942 0.353886 0.094 Uiso 1 1 calc R . . . .
C9 C 0.6536(4) 0.2800(9) 0.3201(2) 0.0866(17) Uani 1 1 d . . . . .
H9 H 0.722481 0.253576 0.330182 0.104 Uiso 1 1 calc R . . . .
C10 C 0.5988(4) 0.0975(9) 0.3200(2) 0.1039(19) Uani 1 1 d . . . . .
H10A H 0.606838 0.037125 0.356783 0.156 Uiso 1 1 calc GR . . . .
H10B H 0.624653 0.018625 0.289978 0.156 Uiso 1 1 calc GR . . . .
H10C H 0.530044 0.120147 0.313056 0.156 Uiso 1 1 calc GR . . . .
C7 C 0.6341(5) 0.2393(9) 0.6432(2) 0.114(2) Uani 1 1 d . . . . .
H7A H 0.687125 0.327612 0.640213 0.171 Uiso 1 1 calc GR . . . .
H7B H 0.639149 0.173093 0.679169 0.171 Uiso 1 1 calc GR . . . .
H7C H 0.572166 0.304135 0.641623 0.171 Uiso 1 1 calc GR . . . .
C11 C 0.6528(4) 0.3722(10) 0.2606(2) 0.117(2) Uani 1 1 d . . . . .
H11A H 0.586930 0.411382 0.251336 0.175 Uiso 1 1 calc GR . . . .
H11B H 0.675244 0.284517 0.232032 0.175 Uiso 1 1 calc GR . . . .
H11C H 0.695750 0.478824 0.260861 0.175 Uiso 1 1 calc GR . . . .

loop_
_atom_site_aniso_label
_atom_site_aniso_U_11
_atom_site_aniso_U_22
_atom_site_aniso_U_33
_atom_site_aniso_U_23
_atom_site_aniso_U_13
_atom_site_aniso_U_12
O1 0.0356(16) 0.083(2) 0.072(2) 0.0001(17) 0.0040(14) -0.0013(15)
O3 0.0387(16) 0.084(2) 0.074(2) 0.0049(17) 0.0047(14) -0.0061(17)
O2 0.0312(17) 0.107(3) 0.091(2) -0.0021(19) -0.0019(15) 0.0022(16)
C3 0.039(2) 0.054(3) 0.064(3) -0.004(2) 0.005(2) -0.0045(19)
C4 0.032(2) 0.064(3) 0.065(3) -0.001(2) -0.0014(18) -0.001(2)
C2 0.035(2) 0.068(3) 0.065(3) -0.001(2) -0.003(2) 0.004(2)
C5 0.042(3) 0.069(3) 0.070(3) -0.006(2) -0.002(2) -0.002(2)
C1 0.045(2) 0.070(3) 0.070(3) 0.002(2) 0.002(2) 0.003(2)
C6 0.055(3) 0.090(4) 0.078(3) 0.009(3) 0.000(2) 0.007(3)
C8 0.060(3) 0.098(4) 0.079(3) 0.017(3) 0.010(3) 0.007(3)
C9 0.063(3) 0.129(5) 0.068(3) 0.011(3) 0.006(3) 0.000(3)
C10 0.103(4) 0.122(5) 0.086(4) -0.010(4) 0.007(3) 0.002(4)
C7 0.145(6) 0.130(5) 0.069(3) 0.000(4) -0.016(4) -0.013(4)
C11 0.089(4) 0.191(7) 0.069(4) 0.029(4) 0.002(3) -0.020(4)

loop_
_atom_type_symbol
_atom_type_description
_atom_type_scat_dispersion_real
_atom_type_scat_dispersion_imag
_atom_type_scat_source
C C 0.0033 0.0016 'International Tables Vol C Tables 4.2.6.8 and 6.1.1.4'
H H 0.0000 0.0000 'International Tables Vol C Tables 4.2.6.8 and 6.1.1.4'
O O 0.0106 0.0060 'International Tables Vol C Tables 4.2.6.8 and 6.1.1.4'

loop_
_geom_angle_atom_site_label_1
_geom_angle_atom_site_label_2
_geom_angle_atom_site_label_3
_geom_angle
_geom_angle_site_symmetry_1
_geom_angle_site_symmetry_3
_geom_angle_publ_flag
C1 O1 C5 121.0(3) . . ?
C3 O3 H3 109.5 . . ?
O3 C3 C4 118.9(4) . . ?
O3 C3 C2 120.4(3) . . ?
C4 C3 C2 120.8(4) . . ?
C3 C4 C5 118.1(4) . . ?
C3 C4 C6 122.6(4) . . ?
C5 C4 C6 119.3(4) . . ?
C3 C2 H2 120.1 . . ?
C1 C2 C3 119.8(4) . . ?
C1 C2 H2 120.1 . . ?
O1 C5 C4 119.4(4) . . ?
O2 C5 O1 113.9(4) . . ?
O2 C5 C4 126.6(4) . . ?
O1 C1 C8 112.3(4) . . ?
C2 C1 O1 121.0(4) . . ?
C2 C1 C8 126.8(4) . . ?
C4 C6 H6A 108.6 . . ?
C4 C6 H6B 108.6 . . ?
H6A C6 H6B 107.6 . . ?
C7 C6 C4 114.8(4) . . ?
C7 C6 H6A 108.6 . . ?
C7 C6 H6B 108.6 . . ?
C1 C8 H8A 108.6 . . ?
C1 C8 H8B 108.6 . . ?
C1 C8 C9 114.7(4) . . ?
H8A C8 H8B 107.6 . . ?
C9 C8 H8A 108.6 . . ?
C9 C8 H8B 108.6 . . ?
C8 C9 H9 107.7 . . ?
C8 C9 C11 109.9(5) . . ?
C10 C9 C8 112.0(4) . . ?
C10 C9 H9 107.7 . . ?
C10 C9 C11 111.7(5) . . ?
C11 C9 H9 107.7 . . ?
C9 C10 H10A 109.5 . . ?
C9 C10 H10B 109.5 . . ?
C9 C10 H10C 109.5 . . ?
H10A C10 H10B 109.5 . . ?
H10A C10 H10C 109.5 . . ?
H10B C10 H10C 109.5 . . ?
C6 C7 H7A 109.5 . . ?
C6 C7 H7B 109.5 . . ?
C6 C7 H7C 109.5 . . ?
H7A C7 H7B 109.5 . . ?
H7A C7 H7C 109.5 . . ?
H7B C7 H7C 109.5 . . ?
C9 C11 H11A 109.5 . . ?
C9 C11 H11B 109.5 . . ?
C9 C11 H11C 109.5 . . ?
H11A C11 H11B 109.5 . . ?
H11A C11 H11C 109.5 . . ?
H11B C11 H11C 109.5 . . ?

loop_
_geom_bond_atom_site_label_1
_geom_bond_atom_site_label_2
_geom_bond_distance
_geom_bond_site_symmetry_2
_geom_bond_publ_flag
O1 C5 1.379(5) . ?
O1 C1 1.360(5) . ?
O3 H3 0.8200 . ?
O3 C3 1.345(4) . ?
O2 C5 1.236(4) . ?
C3 C4 1.363(5) . ?
C3 C2 1.418(5) . ?
C4 C5 1.410(5) . ?
C4 C6 1.496(6) . ?
C2 H2 0.9300 . ?
C2 C1 1.325(5) . ?
C1 C8 1.489(6) . ?
C6 H6A 0.9700 . ?
C6 H6B 0.9700 . ?
C6 C7 1.494(7) . ?
C8 H8A 0.9700 . ?
C8 H8B 0.9700 . ?
C8 C9 1.525(7) . ?
C9 H9 0.9800 . ?
C9 C10 1.503(7) . ?
C9 C11 1.527(7) . ?
C10 H10A 0.9600 . ?
C10 H10B 0.9600 . ?
C10 H10C 0.9600 . ?
C7 H7A 0.9600 . ?
C7 H7B 0.9600 . ?
C7 H7C 0.9600 . ?
C11 H11A 0.9600 . ?
C11 H11B 0.9600 . ?
C11 H11C 0.9600 . ?
